data_7153482
loop_
_publ_author_name
'Yu, Xiuzhao'
'Cao, Zhongyan'
'Zhang, Junliang'

_publ_section_title
;
 Organocatalytic hetero [4+2] cycloaddition reactions of
 2-(1-alkynyl)-2-alkene-1-ones: metal-free access to highly substituted
 4H-pyrans.
;
_journal_issue 22
_journal_name_full 'Organic &amp; biomolecular chemistry'
_journal_page_first 5059
_journal_page_last 5061
_journal_paper_doi 10.1039/c0ob00334d
_journal_volume 8
_journal_year 2010
_chemical_formula_sum 'C48 H36 O4'
_chemical_formula_weight 676.77
_chemical_name_systematic
;
?
;
_space_group_IT_number 4
_symmetry_cell_setting monoclinic
_symmetry_space_group_name_Hall 'P 2yb'
_symmetry_space_group_name_H-M 'P 1 21 1'
_atom_sites_solution_hydrogens geom
_atom_sites_solution_primary direct
_atom_sites_solution_secondary difmap
_audit_creation_method SHELXL-97
_cell_angle_alpha 90.00
_cell_angle_beta 98.8200(10)
_cell_angle_gamma 90.00
_cell_formula_units_Z 4
_cell_length_a 11.6442(5)
_cell_length_b 24.3720(10)
_cell_length_c 13.0153(6)
_cell_measurement_temperature 173(2)
_cell_volume 3650.0(3)
_computing_structure_refinement 'SHELXL-97 (Sheldrick, 1997)'
_computing_structure_solution 'SHELXS-97 (Sheldrick, 1990)'
_diffrn_ambient_temperature 173(2)
_diffrn_measured_fraction_theta_full 0.998
_diffrn_measured_fraction_theta_max 0.998
_diffrn_radiation_monochromator graphite
_diffrn_radiation_source 'fine-focus sealed tube'
_diffrn_radiation_type MoK\a
_diffrn_radiation_wavelength 0.71073
_diffrn_reflns_av_R_equivalents 0.0240
_diffrn_reflns_av_sigmaI/netI 0.0254
_diffrn_reflns_limit_h_max 13
_diffrn_reflns_limit_h_min -13
_diffrn_reflns_limit_k_max 28
_diffrn_reflns_limit_k_min -28
_diffrn_reflns_limit_l_max 15
_diffrn_reflns_limit_l_min -15
_diffrn_reflns_number 42410
_diffrn_reflns_theta_full 25.01
_diffrn_reflns_theta_max 25.01
_diffrn_reflns_theta_min 1.67
_exptl_absorpt_coefficient_mu 0.077
_exptl_absorpt_correction_T_max 1
_exptl_absorpt_correction_T_min 0.800603
_exptl_absorpt_correction_type multi-scan
_exptl_crystal_colour 'light yellow'
_exptl_crystal_density_diffrn 1.232
_exptl_crystal_density_method 'not measured'
_exptl_crystal_description block
_exptl_crystal_F_000 1424
_exptl_crystal_size_max 0.569
_exptl_crystal_size_mid 0.552
_exptl_crystal_size_min 0.483
_refine_diff_density_max 0.439
_refine_diff_density_min -0.268
_refine_diff_density_rms 0.032
_refine_ls_abs_structure_details 'Flack H D (1983), Acta Cryst. A39, 876-881'
_refine_ls_abs_structure_Flack 0.8(7)
_refine_ls_extinction_method none
_refine_ls_goodness_of_fit_ref 1.026
_refine_ls_hydrogen_treatment constr
_refine_ls_matrix_type full
_refine_ls_number_parameters 937
_refine_ls_number_reflns 12760
_refine_ls_number_restraints 7
_refine_ls_restrained_S_all 1.044
_refine_ls_R_factor_all 0.0407
_refine_ls_R_factor_gt 0.0344
_refine_ls_shift/su_max 0.000
_refine_ls_shift/su_mean 0.000
_refine_ls_structure_factor_coef Fsqd
_refine_ls_weighting_details 'calc w=1/[\s^2^(Fo^2^)+(0.0448P)^2^+0.7568P] where P=(Fo^2^+2Fc^2^)/3'
_refine_ls_weighting_scheme calc
_refine_ls_wR_factor_gt 0.0840
_refine_ls_wR_factor_ref 0.0891
_reflns_number_gt 11580
_reflns_number_total 12760
_reflns_threshold_expression >2sigma(I)
_cod_data_source_file c0ob00334d.txt
_cod_data_source_block z
_cod_depositor_comments
;
The following automatic conversions were performed:

'_symmetry_cell_setting' value 'Monoclinic' changed to 'monoclinic'
according to /home/saulius/struct/CIF-dictionaries/cif_core.dic
dictionary named 'cif_core.dic' version 2.4.2 from 2011-04-26.

Automatic conversion script
Id: cif_fix_values 1891 2012-01-12 08:04:46Z andrius 
;
_cod_original_sg_symbol_H-M P2(1)
_cod_database_code 7153482

loop_
_symmetry_equiv_pos_as_xyz
'x, y, z'
'-x, y+1/2, -z'

loop_
_atom_site_label
_atom_site_type_symbol
_atom_site_fract_x
_atom_site_fract_y
_atom_site_fract_z
_atom_site_U_iso_or_equiv
_atom_site_adp_type
_atom_site_occupancy
_atom_site_symmetry_multiplicity
_atom_site_calc_flag
_atom_site_refinement_flags
O1 O 0.89649(11) -0.14954(5) 0.04497(10) 0.0309(3) Uani 1 1 d .
O2 O 0.80192(12) -0.01917(5) -0.04062(10) 0.0382(3) Uani 1 1 d .
O3 O 1.60973(19) -0.32972(9) 0.48788(17) 0.0850(7) Uani 1 1 d .
O4 O 1.18584(13) 0.02853(6) -0.34755(10) 0.0392(3) Uani 1 1 d .
O5 O 0.64155(11) 0.27638(5) 0.28330(10) 0.0306(3) Uani 1 1 d .
O6 O 0.57277(13) 0.14242(6) 0.21169(12) 0.0455(4) Uani 1 1 d .
O7 O 1.34911(14) 0.46243(7) 0.73144(13) 0.0566(4) Uani 1 1 d .
O8 O 0.90149(14) 0.09987(6) -0.12164(10) 0.0437(4) Uani 1 1 d .
C1 C 1.10447(16) -0.09100(8) -0.20152(14) 0.0322(4) Uani 1 1 d .
H1A H 1.1005 -0.1299 -0.2064 0.039 Uiso 1 1 calc R
C2 C 1.14179(17) -0.06131(8) -0.28168(15) 0.0333(4) Uani 1 1 d .
H2A H 1.1629 -0.0797 -0.3404 0.040 Uiso 1 1 calc R
C3 C 1.14768(16) -0.00489(8) -0.27469(15) 0.0306(4) Uani 1 1 d .
C4 C 1.11368(17) 0.02152(8) -0.19007(15) 0.0330(4) Uani 1 1 d .
H4A H 1.1153 0.0605 -0.1865 0.040 Uiso 1 1 calc R
C5 C 1.07756(17) -0.00820(8) -0.11117(15) 0.0332(4) Uani 1 1 d .
H5A H 1.0554 0.0105 -0.0532 0.040 Uiso 1 1 calc R
C6 C 1.07300(15) -0.06550(7) -0.11493(14) 0.0278(4) Uani 1 1 d .
C7 C 0.6642(2) 0.01725(8) -0.23244(16) 0.0437(5) Uani 1 1 d .
H7A H 0.6317 0.0274 -0.1726 0.052 Uiso 1 1 calc R
C8 C 0.6221(2) 0.03982(9) -0.32702(18) 0.0508(6) Uani 1 1 d .
H8A H 0.5585 0.0646 -0.3329 0.061 Uiso 1 1 calc R
C9 C 0.6716(2) 0.02671(9) -0.41449(17) 0.0471(5) Uani 1 1 d .
H9A H 0.6419 0.0425 -0.4799 0.057 Uiso 1 1 calc R
C10 C 0.7644(2) -0.00952(8) -0.40594(16) 0.0421(5) Uani 1 1 d .
H10A H 0.8001 -0.0176 -0.4650 0.051 Uiso 1 1 calc R
C11 C 0.80458(18) -0.03366(8) -0.31192(15) 0.0353(4) Uani 1 1 d .
H11A H 0.8665 -0.0594 -0.3066 0.042 Uiso 1 1 calc R
C12 C 0.75463(17) -0.02049(7) -0.22401(15) 0.0334(4) Uani 1 1 d .
C13 C 0.87731(17) -0.23104(8) -0.13698(15) 0.0340(4) Uani 1 1 d .
H13A H 0.9454 -0.2128 -0.1045 0.041 Uiso 1 1 calc R
C14 C 0.8739(2) -0.28746(8) -0.13787(18) 0.0451(5) Uani 1 1 d .
H14A H 0.9393 -0.3078 -0.1058 0.054 Uiso 1 1 calc R
C15 C 0.7760(2) -0.31458(9) -0.1851(2) 0.0566(7) Uani 1 1 d .
H15A H 0.7729 -0.3535 -0.1839 0.068 Uiso 1 1 calc R
C16 C 0.6833(2) -0.28513(10) -0.2339(2) 0.0610(7) Uani 1 1 d .
H16A H 0.6167 -0.3038 -0.2682 0.073 Uiso 1 1 calc R
C17 C 0.68600(19) -0.22872(9) -0.23363(19) 0.0477(5) Uani 1 1 d .
H17A H 0.6214 -0.2088 -0.2684 0.057 Uiso 1 1 calc R
C18 C 0.78264(17) -0.20044(8) -0.18282(15) 0.0322(4) Uani 1 1 d .
C19 C 0.97179(19) -0.22583(8) 0.27996(15) 0.0389(5) Uani 1 1 d .
H19A H 1.0298 -0.2024 0.3158 0.047 Uiso 1 1 calc R
C20 C 0.9275(2) -0.26829(9) 0.33285(17) 0.0475(6) Uani 1 1 d .
H20A H 0.9552 -0.2738 0.4046 0.057 Uiso 1 1 calc R
C21 C 0.8441(2) -0.30232(10) 0.28192(18) 0.0504(6) Uani 1 1 d .
H21A H 0.8148 -0.3318 0.3181 0.060 Uiso 1 1 calc R
C22 C 0.8025(2) -0.29380(9) 0.17792(18) 0.0462(5) Uani 1 1 d .
H22A H 0.7440 -0.3172 0.1427 0.055 Uiso 1 1 calc R
C23 C 0.84600(18) -0.25118(8) 0.12494(16) 0.0371(5) Uani 1 1 d .
H23A H 0.8165 -0.2452 0.0536 0.044 Uiso 1 1 calc R
C24 C 0.93238(17) -0.21717(7) 0.17536(14) 0.0311(4) Uani 1 1 d .
C25 C 1.4711(2) -0.23195(10) 0.29985(19) 0.0509(6) Uani 1 1 d .
H25A H 1.4943 -0.2057 0.2531 0.061 Uiso 1 1 calc R
C26 C 1.5540(2) -0.26190(11) 0.3620(2) 0.0595(7) Uani 1 1 d .
H26A H 1.6341 -0.2560 0.3588 0.071 Uiso 1 1 calc R
C27 C 1.5211(2) -0.30087(10) 0.42943(19) 0.0543(6) Uani 1 1 d .
C28 C 1.4061(2) -0.30905(10) 0.43479(19) 0.0540(6) Uani 1 1 d .
H28A H 1.3834 -0.3358 0.4809 0.065 Uiso 1 1 calc R
C29 C 1.3233(2) -0.27830(9) 0.37292(18) 0.0483(5) Uani 1 1 d .
H29A H 1.2435 -0.2839 0.3774 0.058 Uiso 1 1 calc R
C30 C 1.35402(18) -0.23946(8) 0.30427(16) 0.0379(5) Uani 1 1 d .
C31 C 1.2807(2) -0.04679(11) 0.16310(18) 0.0597(7) Uani 1 1 d .
H31A H 1.3411 -0.0679 0.1412 0.072 Uiso 1 1 calc R
C32 C 1.3069(4) -0.00083(16) 0.2285(2) 0.0870(13) Uani 1 1 d .
H32A H 1.3857 0.0092 0.2504 0.104 Uiso 1 1 calc R
C33 C 1.2201(5) 0.02947(13) 0.2607(2) 0.0904(13) Uani 1 1 d .
H33A H 1.2389 0.0599 0.3058 0.108 Uiso 1 1 calc R
C34 C 1.1075(4) 0.01612(11) 0.2283(2) 0.0778(10) Uani 1 1 d .
H34A H 1.0476 0.0377 0.2499 0.093 Uiso 1 1 calc R
C35 C 1.0786(2) -0.02867(10) 0.16402(18) 0.0539(6) Uani 1 1 d .
H35A H 0.9992 -0.0376 0.1421 0.065 Uiso 1 1 calc R
C36 C 1.16508(19) -0.06065(8) 0.13145(15) 0.0386(5) Uani 1 1 d .
C37 C 0.93252(16) -0.11723(7) -0.03170(14) 0.0273(4) Uani 1 1 d .
C38 C 1.03997(16) -0.09850(7) -0.02768(13) 0.0274(4) Uani 1 1 d .
C39 C 1.13307(16) -0.11081(8) 0.06315(14) 0.0307(4) Uani 1 1 d .
H39A H 1.2042 -0.1230 0.0351 0.037 Uiso 1 1 calc R
C40 C 1.09357(16) -0.15796(7) 0.12608(14) 0.0294(4) Uani 1 1 d .
C41 C 0.98156(16) -0.17315(7) 0.11715(13) 0.0286(4) Uani 1 1 d .
C42 C 1.2296(2) 0.00260(10) -0.43085(19) 0.0585(7) Uani 1 1 d .
H42A H 1.2538 0.0305 -0.4773 0.088 Uiso 1 1 calc R
H42B H 1.1689 -0.0204 -0.4696 0.088 Uiso 1 1 calc R
H42C H 1.2965 -0.0203 -0.4033 0.088 Uiso 1 1 calc R
C43 C 1.5815(3) -0.37291(15) 0.5494(3) 0.0948(11) Uani 1 1 d U
H43A H 1.6529 -0.3890 0.5871 0.142 Uiso 1 1 calc R
H43B H 1.5384 -0.4009 0.5052 0.142 Uiso 1 1 calc R
H43C H 1.5333 -0.3592 0.5994 0.142 Uiso 1 1 calc R
C44 C 1.18365(17) -0.18560(8) 0.19165(15) 0.0324(4) Uani 1 1 d .
C45 C 1.26541(18) -0.20889(8) 0.24135(16) 0.0369(5) Uani 1 1 d .
C46 C 0.77505(16) -0.14042(7) -0.17974(15) 0.0308(4) Uani 1 1 d .
H46A H 0.7172 -0.1248 -0.2308 0.037 Uiso 1 1 calc R
C47 C 0.83651(16) -0.10396(7) -0.11661(14) 0.0285(4) Uani 1 1 d .
C48 C 0.79898(16) -0.04528(7) -0.12056(15) 0.0310(4) Uani 1 1 d .
C49 C 0.82261(17) 0.21914(7) 0.02462(15) 0.0321(4) Uani 1 1 d .
H49A H 0.8047 0.2570 0.0148 0.039 Uiso 1 1 calc R
C50 C 0.84983(18) 0.18874(8) -0.05835(15) 0.0346(4) Uani 1 1 d .
H50A H 0.8516 0.2058 -0.1237 0.041 Uiso 1 1 calc R
C51 C 0.87441(18) 0.13355(8) -0.04548(15) 0.0335(4) Uani 1 1 d .
C52 C 0.87367(19) 0.10925(7) 0.05116(15) 0.0380(5) Uani 1 1 d .
H52A H 0.8915 0.0714 0.0606 0.046 Uiso 1 1 calc R
C53 C 0.84716(18) 0.14002(8) 0.13316(15) 0.0347(4) Uani 1 1 d .
H53A H 0.8468 0.1230 0.1988 0.042 Uiso 1 1 calc R
C54 C 0.82076(16) 0.19586(7) 0.12148(14) 0.0283(4) Uani 1 1 d .
C55 C 0.42304(19) 0.09667(8) 0.04000(19) 0.0438(5) Uani 1 1 d .
H55A H 0.4039 0.0867 0.1059 0.053 Uiso 1 1 calc R
C56 C 0.3732(2) 0.06927(9) -0.0482(2) 0.0539(6) Uani 1 1 d .
H56A H 0.3193 0.0405 -0.0430 0.065 Uiso 1 1 calc R
C57 C 0.4008(2) 0.08325(9) -0.1436(2) 0.0554(7) Uani 1 1 d .
H57A H 0.3656 0.0643 -0.2041 0.066 Uiso 1 1 calc R
C58 C 0.4795(2) 0.12471(9) -0.15184(19) 0.0504(6) Uani 1 1 d .
H58A H 0.4989 0.1341 -0.2179 0.060 Uiso 1 1 calc R
C59 C 0.53006(19) 0.15251(9) -0.06420(17) 0.0420(5) Uani 1 1 d .
H59A H 0.5845 0.1810 -0.0701 0.050 Uiso 1 1 calc R
C60 C 0.50210(17) 0.13924(7) 0.03227(16) 0.0363(5) Uani 1 1 d .
C61 C 0.60008(19) 0.35516(8) 0.09241(16) 0.0357(4) Uani 1 1 d .
H61A H 0.6683 0.3408 0.1328 0.043 Uiso 1 1 calc R
C62 C 0.58882(19) 0.41109(8) 0.07695(17) 0.0400(5) Uani 1 1 d .
H62A H 0.6496 0.4349 0.1068 0.048 Uiso 1 1 calc R
C63 C 0.4906(2) 0.43279(8) 0.01885(18) 0.0438(5) Uani 1 1 d .
H63A H 0.4827 0.4714 0.0104 0.053 Uiso 1 1 calc R
C64 C 0.40357(19) 0.39836(9) -0.02708(18) 0.0433(5) Uani 1 1 d .
H64A H 0.3364 0.4130 -0.0688 0.052 Uiso 1 1 calc R
C65 C 0.41499(18) 0.34232(8) -0.01180(16) 0.0379(5) Uani 1 1 d .
H65A H 0.3550 0.3187 -0.0438 0.045 Uiso 1 1 calc R
C66 C 0.51169(16) 0.31963(7) 0.04894(15) 0.0308(4) Uani 1 1 d .
C67 C 0.71077(19) 0.35506(8) 0.51721(15) 0.0363(4) Uani 1 1 d .
H67A H 0.7780 0.3366 0.5508 0.044 Uiso 1 1 calc R
C68 C 0.6565(2) 0.39364(9) 0.57160(17) 0.0430(5) Uani 1 1 d .
H68A H 0.6873 0.4019 0.6418 0.052 Uiso 1 1 calc R
C69 C 0.5579(2) 0.42007(9) 0.52399(18) 0.0441(5) Uani 1 1 d .
H69A H 0.5208 0.4466 0.5612 0.053 Uiso 1 1 calc R
C70 C 0.51322(19) 0.40789(9) 0.42229(18) 0.0452(5) Uani 1 1 d .
H70A H 0.4447 0.4257 0.3896 0.054 Uiso 1 1 calc R
C71 C 0.56772(18) 0.36986(8) 0.36784(17) 0.0378(5) Uani 1 1 d .
H71A H 0.5364 0.3618 0.2977 0.045 Uiso 1 1 calc R
C72 C 0.66778(16) 0.34314(7) 0.41406(15) 0.0302(4) Uani 1 1 d .
C73 C 1.20826(18) 0.35898(8) 0.55747(17) 0.0401(5) Uani 1 1 d .
H73A H 1.2312 0.3282 0.5206 0.048 Uiso 1 1 calc R
C74 C 1.29134(19) 0.38863(9) 0.62126(18) 0.0444(5) Uani 1 1 d .
H74A H 1.3705 0.3777 0.6292 0.053 Uiso 1 1 calc R
C75 C 1.25979(19) 0.43429(8) 0.67389(16) 0.0400(5) Uani 1 1 d .
C76 C 1.14436(19) 0.44863(9) 0.66547(17) 0.0430(5) Uani 1 1 d .
H76A H 1.1218 0.4793 0.7027 0.052 Uiso 1 1 calc R
C77 C 1.06160(19) 0.41817(9) 0.60262(17) 0.0416(5) Uani 1 1 d .
H77A H 0.9821 0.4282 0.5978 0.050 Uiso 1 1 calc R
C78 C 1.09134(17) 0.37335(8) 0.54630(15) 0.0327(4) Uani 1 1 d .
C79 C 0.91945(18) 0.19473(8) 0.36758(14) 0.0344(4) Uani 1 1 d .
C80 C 1.0352(2) 0.18110(11) 0.39238(18) 0.0542(6) Uani 1 1 d .
H80A H 1.0922 0.2023 0.3653 0.065 Uiso 1 1 calc R
C81 C 1.0693(3) 0.13682(14) 0.4563(2) 0.0755(10) Uani 1 1 d .
H81A H 1.1494 0.1281 0.4742 0.091 Uiso 1 1 calc R
C82 C 0.9855(4) 0.10502(12) 0.4943(2) 0.0813(11) Uani 1 1 d .
H82A H 1.0075 0.0739 0.5367 0.098 Uiso 1 1 calc R
C83 C 0.8719(3) 0.11928(11) 0.4698(2) 0.0744(9) Uani 1 1 d .
H83A H 0.8145 0.0982 0.4965 0.089 Uiso 1 1 calc R
C84 C 0.8384(2) 0.16376(10) 0.4070(2) 0.0541(6) Uani 1 1 d .
H84A H 0.7584 0.1730 0.3908 0.065 Uiso 1 1 calc R
C85 C 0.67938(16) 0.24482(7) 0.20700(14) 0.0280(4) Uani 1 1 d .
C86 C 0.78919(16) 0.22930(7) 0.20904(13) 0.0275(4) Uani 1 1 d .
C87 C 0.88137(16) 0.24427(7) 0.29906(14) 0.0294(4) Uani 1 1 d .
H87A H 0.9507 0.2581 0.2701 0.035 Uiso 1 1 calc R
C88 C 0.83800(16) 0.29016(7) 0.36179(13) 0.0272(4) Uani 1 1 d .
C89 C 0.72388(16) 0.30224(7) 0.35431(14) 0.0276(4) Uani 1 1 d .
C90 C 1.3191(3) 0.51027(11) 0.7840(2) 0.0750(9) Uani 1 1 d .
H90A H 1.3898 0.5269 0.8220 0.113 Uiso 1 1 calc R
H90B H 1.2667 0.5003 0.8332 0.113 Uiso 1 1 calc R
H90C H 1.2803 0.5366 0.7333 0.113 Uiso 1 1 calc R
C91 C 0.8859(2) 0.12091(9) -0.22464(16) 0.0499(6) Uani 1 1 d .
H91A H 0.9081 0.0929 -0.2719 0.075 Uiso 1 1 calc R
H91B H 0.9347 0.1535 -0.2272 0.075 Uiso 1 1 calc R
H91C H 0.8041 0.1308 -0.2459 0.075 Uiso 1 1 calc R
C92 C 0.92520(17) 0.31936(7) 0.42888(14) 0.0298(4) Uani 1 1 d .
C93 C 1.00385(18) 0.34310(8) 0.48064(15) 0.0342(4) Uani 1 1 d .
C94 C 0.51243(17) 0.26008(7) 0.06271(15) 0.0328(4) Uani 1 1 d .
H94A H 0.4525 0.2414 0.0185 0.039 Uiso 1 1 calc R
C95 C 0.58270(16) 0.22719(7) 0.12665(14) 0.0306(4) Uani 1 1 d .
C96 C 0.55488(17) 0.16726(8) 0.12940(16) 0.0340(4) Uani 1 1 d .

loop_
_atom_site_aniso_label
_atom_site_aniso_U_11
_atom_site_aniso_U_22
_atom_site_aniso_U_33
_atom_site_aniso_U_23
_atom_site_aniso_U_13
_atom_site_aniso_U_12
O1 0.0287(7) 0.0323(6) 0.0319(7) 0.0059(5) 0.0054(6) -0.0017(5)
O2 0.0480(8) 0.0325(7) 0.0342(7) -0.0045(6) 0.0060(6) -0.0002(6)
O3 0.0832(15) 0.0763(13) 0.0823(14) 0.0059(11) -0.0297(11) 0.0301(12)
O4 0.0450(9) 0.0386(7) 0.0359(8) 0.0085(6) 0.0126(6) -0.0002(6)
O5 0.0280(7) 0.0305(6) 0.0328(7) -0.0064(5) 0.0029(5) -0.0010(5)
O6 0.0527(9) 0.0314(7) 0.0482(9) 0.0047(7) -0.0059(7) -0.0010(7)
O7 0.0545(10) 0.0513(9) 0.0571(10) -0.0041(8) -0.0136(8) -0.0195(8)
O8 0.0680(10) 0.0331(7) 0.0320(7) -0.0043(6) 0.0137(7) 0.0072(7)
C1 0.0372(11) 0.0259(9) 0.0343(10) -0.0014(8) 0.0078(8) -0.0017(8)
C2 0.0367(11) 0.0352(10) 0.0291(10) -0.0034(8) 0.0089(8) 0.0005(8)
C3 0.0235(10) 0.0352(10) 0.0326(10) 0.0054(8) 0.0031(8) -0.0011(8)
C4 0.0359(11) 0.0262(9) 0.0374(10) -0.0018(8) 0.0071(8) -0.0033(8)
C5 0.0371(11) 0.0319(9) 0.0316(10) -0.0051(8) 0.0083(8) -0.0040(8)
C6 0.0249(9) 0.0300(9) 0.0276(9) -0.0023(7) 0.0015(7) -0.0028(7)
C7 0.0575(14) 0.0372(11) 0.0371(11) 0.0011(9) 0.0098(10) 0.0116(10)
C8 0.0623(16) 0.0414(12) 0.0479(13) 0.0081(10) 0.0063(11) 0.0192(11)
C9 0.0657(15) 0.0374(11) 0.0358(11) 0.0082(9) 0.0002(10) -0.0005(11)
C10 0.0558(14) 0.0373(10) 0.0344(11) -0.0011(9) 0.0104(10) -0.0062(10)
C11 0.0394(11) 0.0294(9) 0.0372(11) 0.0001(8) 0.0066(9) -0.0018(8)
C12 0.0397(11) 0.0255(9) 0.0349(10) 0.0015(8) 0.0055(8) -0.0018(8)
C13 0.0340(11) 0.0305(9) 0.0388(11) -0.0047(8) 0.0098(8) -0.0024(8)
C14 0.0528(14) 0.0335(10) 0.0535(13) -0.0014(9) 0.0228(11) 0.0057(10)
C15 0.0623(16) 0.0326(11) 0.0843(18) -0.0168(12) 0.0417(14) -0.0105(11)
C16 0.0457(15) 0.0476(13) 0.092(2) -0.0322(13) 0.0190(13) -0.0177(12)
C17 0.0344(12) 0.0467(12) 0.0609(14) -0.0210(11) 0.0037(10) -0.0034(10)
C18 0.0343(11) 0.0296(9) 0.0340(10) -0.0052(8) 0.0093(8) -0.0043(8)
C19 0.0468(12) 0.0377(10) 0.0328(10) -0.0023(8) 0.0081(9) -0.0019(9)
C20 0.0612(15) 0.0464(12) 0.0362(12) 0.0090(10) 0.0113(11) -0.0010(11)
C21 0.0576(15) 0.0452(12) 0.0513(14) 0.0165(10) 0.0175(11) -0.0054(11)
C22 0.0408(12) 0.0443(12) 0.0537(14) 0.0061(10) 0.0083(10) -0.0116(10)
C23 0.0357(11) 0.0407(11) 0.0353(11) 0.0047(9) 0.0071(9) -0.0026(9)
C24 0.0329(10) 0.0282(9) 0.0335(10) 0.0007(8) 0.0094(8) 0.0026(8)
C25 0.0434(13) 0.0534(13) 0.0551(14) 0.0024(11) 0.0047(11) 0.0055(11)
C26 0.0365(13) 0.0676(16) 0.0710(17) -0.0010(14) -0.0029(12) 0.0125(12)
C27 0.0529(15) 0.0508(13) 0.0519(14) -0.0079(11) -0.0156(11) 0.0160(12)
C28 0.0590(16) 0.0450(12) 0.0526(14) 0.0036(11) -0.0090(12) 0.0070(11)
C29 0.0449(13) 0.0432(12) 0.0535(14) 0.0019(10) -0.0030(11) 0.0027(10)
C30 0.0359(12) 0.0359(10) 0.0386(11) -0.0082(9) -0.0044(9) 0.0030(9)
C31 0.0614(16) 0.0724(17) 0.0387(12) 0.0189(12) -0.0128(11) -0.0387(13)
C32 0.111(3) 0.088(2) 0.0476(17) 0.0277(16) -0.0340(18) -0.073(2)
C33 0.172(4) 0.0534(17) 0.0370(15) 0.0019(13) -0.012(2) -0.050(2)
C34 0.139(3) 0.0481(14) 0.0456(15) -0.0126(12) 0.0115(17) -0.0248(17)
C35 0.0739(17) 0.0460(12) 0.0418(12) -0.0114(10) 0.0095(12) -0.0134(12)
C36 0.0480(13) 0.0416(11) 0.0239(9) 0.0062(8) -0.0021(9) -0.0201(10)
C37 0.0324(11) 0.0238(8) 0.0261(9) -0.0012(7) 0.0061(8) -0.0001(7)
C38 0.0292(10) 0.0268(8) 0.0264(9) -0.0045(7) 0.0046(7) -0.0038(7)
C39 0.0272(10) 0.0370(10) 0.0278(9) 0.0003(8) 0.0039(8) -0.0044(8)
C40 0.0319(10) 0.0294(9) 0.0268(9) -0.0039(7) 0.0042(8) -0.0024(8)
C41 0.0339(11) 0.0269(9) 0.0247(9) -0.0014(7) 0.0035(8) 0.0029(8)
C42 0.0761(18) 0.0550(14) 0.0530(14) 0.0157(11) 0.0367(13) 0.0123(12)
C43 0.0957(18) 0.0869(17) 0.0905(17) 0.0019(15) -0.0219(14) 0.0201(14)
C44 0.0354(11) 0.0302(9) 0.0313(10) -0.0034(8) 0.0041(9) -0.0022(8)
C45 0.0390(12) 0.0315(10) 0.0389(11) -0.0055(9) 0.0015(9) -0.0013(9)
C46 0.0274(10) 0.0333(10) 0.0314(10) -0.0002(8) 0.0037(8) 0.0014(8)
C47 0.0284(10) 0.0282(9) 0.0295(9) 0.0002(8) 0.0062(8) -0.0015(8)
C48 0.0292(10) 0.0286(9) 0.0355(10) -0.0010(8) 0.0060(8) -0.0043(8)
C49 0.0396(11) 0.0236(8) 0.0327(10) 0.0014(7) 0.0042(8) 0.0031(8)
C50 0.0440(12) 0.0310(9) 0.0295(10) 0.0028(8) 0.0084(8) 0.0030(8)
C51 0.0391(11) 0.0298(9) 0.0321(10) -0.0038(8) 0.0067(8) -0.0024(8)
C52 0.0539(13) 0.0226(9) 0.0382(11) -0.0015(8) 0.0094(10) 0.0016(8)
C53 0.0469(12) 0.0281(9) 0.0290(10) 0.0020(8) 0.0058(9) -0.0010(8)
C54 0.0301(10) 0.0262(9) 0.0281(9) -0.0025(7) 0.0031(7) -0.0010(8)
C55 0.0421(12) 0.0267(9) 0.0581(14) -0.0001(9) -0.0067(10) -0.0005(9)
C56 0.0459(14) 0.0305(11) 0.0782(19) -0.0124(11) -0.0130(12) -0.0020(10)
C57 0.0503(15) 0.0416(12) 0.0665(17) -0.0246(12) -0.0161(12) 0.0116(11)
C58 0.0528(14) 0.0488(13) 0.0473(13) -0.0161(10) 0.0001(11) 0.0103(11)
C59 0.0393(12) 0.0377(11) 0.0477(13) -0.0103(9) 0.0027(10) 0.0016(9)
C60 0.0342(11) 0.0226(9) 0.0488(12) -0.0035(8) -0.0043(9) 0.0035(8)
C61 0.0371(11) 0.0324(10) 0.0365(11) 0.0015(8) 0.0023(9) -0.0012(8)
C62 0.0440(12) 0.0296(10) 0.0463(12) 0.0010(9) 0.0067(10) -0.0047(9)
C63 0.0502(13) 0.0290(10) 0.0541(13) 0.0068(9) 0.0140(11) 0.0053(9)
C64 0.0386(12) 0.0386(11) 0.0517(13) 0.0121(10) 0.0039(10) 0.0052(9)
C65 0.0354(11) 0.0352(10) 0.0420(12) 0.0036(9) 0.0026(9) -0.0017(9)
C66 0.0313(10) 0.0285(9) 0.0329(10) 0.0008(8) 0.0062(8) 0.0015(8)
C67 0.0450(12) 0.0337(10) 0.0305(10) 0.0004(8) 0.0068(9) 0.0029(9)
C68 0.0607(15) 0.0393(11) 0.0314(11) -0.0066(9) 0.0145(10) -0.0008(10)
C69 0.0471(13) 0.0386(11) 0.0510(13) -0.0117(9) 0.0214(10) 0.0006(10)
C70 0.0321(11) 0.0463(12) 0.0576(14) -0.0106(10) 0.0085(10) 0.0035(10)
C71 0.0328(11) 0.0392(10) 0.0405(11) -0.0102(9) 0.0034(9) -0.0001(9)
C72 0.0324(11) 0.0262(8) 0.0334(10) -0.0020(7) 0.0098(8) -0.0057(8)
C73 0.0392(12) 0.0372(11) 0.0439(12) -0.0038(9) 0.0057(9) -0.0002(9)
C74 0.0308(11) 0.0472(12) 0.0530(13) 0.0020(10) -0.0009(9) -0.0026(9)
C75 0.0448(13) 0.0391(11) 0.0333(11) 0.0037(9) -0.0026(9) -0.0130(9)
C76 0.0479(14) 0.0409(11) 0.0395(12) -0.0118(9) 0.0041(10) -0.0032(10)
C77 0.0362(12) 0.0438(11) 0.0439(12) -0.0068(9) 0.0037(9) 0.0014(9)
C78 0.0341(11) 0.0325(9) 0.0309(10) 0.0013(8) 0.0029(8) -0.0052(8)
C79 0.0406(11) 0.0344(10) 0.0262(9) -0.0063(8) -0.0010(8) 0.0098(9)
C80 0.0510(14) 0.0723(16) 0.0387(12) -0.0063(11) 0.0053(10) 0.0286(12)
C81 0.087(2) 0.088(2) 0.0481(15) -0.0011(15) -0.0015(15) 0.0600(19)
C82 0.133(3) 0.0565(17) 0.0475(15) 0.0077(13) -0.0091(18) 0.050(2)
C83 0.100(2) 0.0507(14) 0.0676(18) 0.0241(13) -0.0040(16) -0.0021(16)
C84 0.0514(14) 0.0483(13) 0.0597(15) 0.0185(11) -0.0008(12) 0.0008(11)
C85 0.0345(11) 0.0204(8) 0.0286(9) -0.0023(7) 0.0035(8) -0.0002(7)
C86 0.0338(11) 0.0213(8) 0.0267(9) 0.0013(7) 0.0024(8) -0.0004(7)
C87 0.0275(10) 0.0315(9) 0.0296(9) -0.0011(8) 0.0055(8) -0.0007(8)
C88 0.0321(10) 0.0245(8) 0.0248(9) 0.0011(7) 0.0034(7) -0.0005(7)
C89 0.0320(10) 0.0247(8) 0.0253(9) -0.0016(7) 0.0020(7) -0.0027(7)
C90 0.094(2) 0.0475(14) 0.0714(18) -0.0137(13) -0.0246(16) -0.0213(14)
C91 0.0712(16) 0.0454(12) 0.0353(11) -0.0062(9) 0.0147(11) 0.0042(11)
C92 0.0335(10) 0.0266(9) 0.0287(9) 0.0005(7) 0.0035(8) 0.0036(8)
C93 0.0368(11) 0.0328(9) 0.0321(10) 0.0001(8) 0.0022(9) -0.0002(8)
C94 0.0328(11) 0.0285(9) 0.0360(10) -0.0061(8) 0.0015(8) -0.0024(8)
C95 0.0313(10) 0.0269(9) 0.0326(10) -0.0043(8) 0.0012(8) 0.0002(8)
C96 0.0312(11) 0.0285(9) 0.0409(11) -0.0003(8) 0.0008(8) 0.0028(8)

loop_
_atom_type_symbol
_atom_type_description
_atom_type_scat_dispersion_real
_atom_type_scat_dispersion_imag
_atom_type_scat_source
C C 0.0033 0.0016 'International Tables Vol C Tables 4.2.6.8 and 6.1.1.4'
H H 0.0000 0.0000 'International Tables Vol C Tables 4.2.6.8 and 6.1.1.4'
O O 0.0106 0.0060 'International Tables Vol C Tables 4.2.6.8 and 6.1.1.4'

loop_
_geom_angle_atom_site_label_1
_geom_angle_atom_site_label_2
_geom_angle_atom_site_label_3
_geom_angle
C41 O1 C37 117.48(14)
C27 O3 C43 118.7(3)
C3 O4 C42 117.14(16)
C89 O5 C85 118.12(14)
C75 O7 C90 116.9(2)
C51 O8 C91 117.33(15)
C6 C1 C2 121.90(17)
C6 C1 H1A 119.1
C2 C1 H1A 119.1
C3 C2 C1 119.12(17)
C3 C2 H2A 120.4
C1 C2 H2A 120.4
O4 C3 C2 124.30(18)
O4 C3 C4 115.80(16)
C2 C3 C4 119.91(17)
C5 C4 C3 120.45(17)
C5 C4 H4A 119.8
C3 C4 H4A 119.8
C4 C5 C6 120.97(17)
C4 C5 H5A 119.5
C6 C5 H5A 119.5
C1 C6 C5 117.61(17)
C1 C6 C38 120.65(16)
C5 C6 C38 121.70(16)
C8 C7 C12 120.0(2)
C8 C7 H7A 120.0
C12 C7 H7A 120.0
C7 C8 C9 120.5(2)
C7 C8 H8A 119.7
C9 C8 H8A 119.7
C10 C9 C8 119.8(2)
C10 C9 H9A 120.1
C8 C9 H9A 120.1
C11 C10 C9 119.9(2)
C11 C10 H10A 120.0
C9 C10 H10A 120.0
C10 C11 C12 120.20(19)
C10 C11 H11A 119.9
C12 C11 H11A 119.9
C7 C12 C11 119.51(18)
C7 C12 C48 119.47(18)
C11 C12 C48 121.00(17)
C14 C13 C18 120.9(2)
C14 C13 H13A 119.6
C18 C13 H13A 119.6
C13 C14 C15 120.3(2)
C13 C14 H14A 119.9
C15 C14 H14A 119.9
C16 C15 C14 119.7(2)
C16 C15 H15A 120.2
C14 C15 H15A 120.2
C15 C16 C17 120.5(2)
C15 C16 H16A 119.8
C17 C16 H16A 119.8
C16 C17 C18 120.7(2)
C16 C17 H17A 119.6
C18 C17 H17A 119.6
C13 C18 C17 117.87(18)
C13 C18 C46 124.86(17)
C17 C18 C46 117.25(19)
C24 C19 C20 120.7(2)
C24 C19 H19A 119.7
C20 C19 H19A 119.7
C21 C20 C19 120.2(2)
C21 C20 H20A 119.9
C19 C20 H20A 119.9
C20 C21 C22 120.0(2)
C20 C21 H21A 120.0
C22 C21 H21A 120.0
C21 C22 C23 120.0(2)
C21 C22 H22A 120.0
C23 C22 H22A 120.0
C22 C23 C24 120.42(19)
C22 C23 H23A 119.8
C24 C23 H23A 119.8
C19 C24 C23 118.72(18)
C19 C24 C41 121.23(17)
C23 C24 C41 120.05(17)
C26 C25 C30 120.9(2)
C26 C25 H25A 119.5
C30 C25 H25A 119.5
C25 C26 C27 120.0(2)
C25 C26 H26A 120.0
C27 C26 H26A 120.0
C28 C27 O3 123.7(3)
C28 C27 C26 120.1(2)
O3 C27 C26 116.2(2)
C27 C28 C29 119.6(2)
C27 C28 H28A 120.2
C29 C28 H28A 120.2
C28 C29 C30 121.4(2)
C28 C29 H29A 119.3
C30 C29 H29A 119.3
C25 C30 C29 118.0(2)
C25 C30 C45 122.5(2)
C29 C30 C45 119.4(2)
C36 C31 C32 118.8(3)
C36 C31 H31A 120.6
C32 C31 H31A 120.6
C33 C32 C31 120.8(3)
C33 C32 H32A 119.6
C31 C32 H32A 119.6
C34 C33 C32 120.0(3)
C34 C33 H33A 120.0
C32 C33 H33A 120.0
C33 C34 C35 120.7(3)
C33 C34 H34A 119.6
C35 C34 H34A 119.6
C34 C35 C36 120.4(3)
C34 C35 H35A 119.8
C36 C35 H35A 119.8
C31 C36 C35 119.2(2)
C31 C36 C39 120.5(2)
C35 C36 C39 120.26(19)
C38 C37 O1 123.76(16)
C38 C37 C47 123.63(16)
O1 C37 C47 112.57(15)
C37 C38 C6 120.57(16)
C37 C38 C39 121.58(16)
C6 C38 C39 117.84(15)
C38 C39 C40 109.39(15)
C38 C39 C36 112.34(16)
C40 C39 C36 111.02(15)
C38 C39 H39A 108.0
C40 C39 H39A 108.0
C36 C39 H39A 108.0
C41 C40 C44 122.69(17)
C41 C40 C39 122.06(16)
C44 C40 C39 115.21(16)
C40 C41 O1 121.96(16)
C40 C41 C24 127.07(16)
O1 C41 C24 110.90(15)
O4 C42 H42A 109.5
O4 C42 H42B 109.5
H42A C42 H42B 109.5
O4 C42 H42C 109.5
H42A C42 H42C 109.5
H42B C42 H42C 109.5
O3 C43 H43A 109.5
O3 C43 H43B 109.5
H43A C43 H43B 109.5
O3 C43 H43C 109.5
H43A C43 H43C 109.5
H43B C43 H43C 109.5
C45 C44 C40 174.9(2)
C44 C45 C30 174.5(2)
C47 C46 C18 130.49(18)
C47 C46 H46A 114.8
C18 C46 H46A 114.8
C46 C47 C37 125.68(17)
C46 C47 C48 119.18(17)
C37 C47 C48 114.69(15)
O2 C48 C12 121.34(16)
O2 C48 C47 120.13(17)
C12 C48 C47 118.49(16)
C54 C49 C50 121.83(17)
C54 C49 H49A 119.1
C50 C49 H49A 119.1
C51 C50 C49 119.64(18)
C51 C50 H50A 120.2
C49 C50 H50A 120.2
O8 C51 C50 124.51(17)
O8 C51 C52 115.85(16)
C50 C51 C52 119.64(17)
C53 C52 C51 120.12(17)
C53 C52 H52A 119.9
C51 C52 H52A 119.9
C52 C53 C54 121.15(17)
C52 C53 H53A 119.4
C54 C53 H53A 119.4
C49 C54 C53 117.61(17)
C49 C54 C86 120.75(16)
C53 C54 C86 121.63(16)
C56 C55 C60 119.8(2)
C56 C55 H55A 120.1
C60 C55 H55A 120.1
C57 C56 C55 120.4(2)
C57 C56 H56A 119.8
C55 C56 H56A 119.8
C56 C57 C58 120.2(2)
C56 C57 H57A 119.9
C58 C57 H57A 119.9
C59 C58 C57 120.0(2)
C59 C58 H58A 120.0
C57 C58 H58A 120.0
C58 C59 C60 120.4(2)
C58 C59 H59A 119.8
C60 C59 H59A 119.8
C59 C60 C55 119.15(19)
C59 C60 C96 122.77(18)
C55 C60 C96 118.1(2)
C62 C61 C66 120.35(19)
C62 C61 H61A 119.8
C66 C61 H61A 119.8
C63 C62 C61 120.8(2)
C63 C62 H62A 119.6
C61 C62 H62A 119.6
C62 C63 C64 119.84(18)
C62 C63 H63A 120.1
C64 C63 H63A 120.1
C63 C64 C65 119.4(2)
C63 C64 H64A 120.3
C65 C64 H64A 120.3
C64 C65 C66 121.80(19)
C64 C65 H65A 119.1
C66 C65 H65A 119.1
C65 C66 C61 117.84(17)
C65 C66 C94 117.02(17)
C61 C66 C94 125.14(18)
C68 C67 C72 120.7(2)
C68 C67 H67A 119.7
C72 C67 H67A 119.7
C69 C68 C67 120.1(2)
C69 C68 H68A 120.0
C67 C68 H68A 120.0
C70 C69 C68 119.78(19)
C70 C69 H69A 120.1
C68 C69 H69A 120.1
C69 C70 C71 120.2(2)
C69 C70 H70A 119.9
C71 C70 H70A 119.9
C70 C71 C72 120.95(19)
C70 C71 H71A 119.5
C72 C71 H71A 119.5
C71 C72 C67 118.32(18)
C71 C72 C89 119.86(17)
C67 C72 C89 121.80(17)
C74 C73 C78 121.1(2)
C74 C73 H73A 119.5
C78 C73 H73A 119.5
C73 C74 C75 120.3(2)
C73 C74 H74A 119.9
C75 C74 H74A 119.9
O7 C75 C76 124.5(2)
O7 C75 C74 115.9(2)
C76 C75 C74 119.62(19)
C75 C76 C77 119.6(2)
C75 C76 H76A 120.2
C77 C76 H76A 120.2
C76 C77 C78 121.9(2)
C76 C77 H77A 119.1
C78 C77 H77A 119.1
C77 C78 C73 117.52(18)
C77 C78 C93 120.57(19)
C73 C78 C93 121.91(18)
C84 C79 C80 119.0(2)
C84 C79 C87 120.03(19)
C80 C79 C87 120.9(2)
C79 C80 C81 120.6(3)
C79 C80 H80A 119.7
C81 C80 H80A 119.7
C80 C81 C82 119.7(3)
C80 C81 H81A 120.2
C82 C81 H81A 120.2
C83 C82 C81 118.9(2)
C83 C82 H82A 120.5
C81 C82 H82A 120.5
C82 C83 C84 121.2(3)
C82 C83 H83A 119.4
C84 C83 H83A 119.4
C79 C84 C83 120.5(3)
C79 C84 H84A 119.7
C83 C84 H84A 119.7
C86 C85 O5 123.78(16)
C86 C85 C95 123.86(16)
O5 C85 C95 112.24(15)
C85 C86 C54 119.26(16)
C85 C86 C87 120.97(16)
C54 C86 C87 119.76(16)
C86 C87 C88 109.92(15)
C86 C87 C79 111.80(15)
C88 C87 C79 111.09(14)
C86 C87 H87A 108.0
C88 C87 H87A 108.0
C79 C87 H87A 108.0
C89 C88 C92 122.45(16)
C89 C88 C87 121.84(16)
C92 C88 C87 115.71(16)
C88 C89 O5 121.63(16)
C88 C89 C72 128.27(16)
O5 C89 C72 110.09(15)
O7 C90 H90A 109.5
O7 C90 H90B 109.5
H90A C90 H90B 109.5
O7 C90 H90C 109.5
H90A C90 H90C 109.5
H90B C90 H90C 109.5
O8 C91 H91A 109.5
O8 C91 H91B 109.5
H91A C91 H91B 109.5
O8 C91 H91C 109.5
H91A C91 H91C 109.5
H91B C91 H91C 109.5
C93 C92 C88 175.4(2)
C92 C93 C78 175.7(2)
C95 C94 C66 131.40(18)
C95 C94 H94A 114.3
C66 C94 H94A 114.3
C94 C95 C85 126.28(16)
C94 C95 C96 118.98(17)
C85 C95 C96 114.25(16)
O6 C96 C60 120.79(17)
O6 C96 C95 119.77(17)
C60 C96 C95 119.41(17)

loop_
_geom_bond_atom_site_label_1
_geom_bond_atom_site_label_2
_geom_bond_distance
O1 C41 1.382(2)
O1 C37 1.386(2)
O2 C48 1.216(2)
O3 C27 1.378(3)
O3 C43 1.392(4)
O4 C3 1.375(2)
O4 C42 1.416(3)
O5 C89 1.378(2)
O5 C85 1.381(2)
O6 C96 1.220(2)
O7 C75 1.369(2)
O7 C90 1.422(3)
O8 C51 1.361(2)
O8 C91 1.421(3)
C1 C6 1.385(3)
C1 C2 1.393(3)
C1 H1A 0.9500
C2 C3 1.379(3)
C2 H2A 0.9500
C3 C4 1.385(3)
C4 C5 1.374(3)
C4 H4A 0.9500
C5 C6 1.398(3)
C5 H5A 0.9500
C6 C38 1.489(3)
C7 C8 1.369(3)
C7 C12 1.389(3)
C7 H7A 0.9500
C8 C9 1.390(3)
C8 H8A 0.9500
C9 C10 1.387(3)
C9 H9A 0.9500
C10 C11 1.374(3)
C10 H10A 0.9500
C11 C12 1.398(3)
C11 H11A 0.9500
C12 C48 1.494(3)
C13 C14 1.376(3)
C13 C18 1.388(3)
C13 H13A 0.9500
C14 C15 1.378(3)
C14 H14A 0.9500
C15 C16 1.369(4)
C15 H15A 0.9500
C16 C17 1.375(3)
C16 H16A 0.9500
C17 C18 1.397(3)
C17 H17A 0.9500
C18 C46 1.466(3)
C19 C24 1.385(3)
C19 C20 1.385(3)
C19 H19A 0.9500
C20 C21 1.369(3)
C20 H20A 0.9500
C21 C22 1.382(3)
C21 H21A 0.9500
C22 C23 1.385(3)
C22 H22A 0.9500
C23 C24 1.388(3)
C23 H23A 0.9500
C24 C41 1.479(3)
C25 C26 1.371(3)
C25 C30 1.386(3)
C25 H25A 0.9500
C26 C27 1.387(4)
C26 H26A 0.9500
C27 C28 1.365(4)
C28 C29 1.379(3)
C28 H28A 0.9500
C29 C30 1.386(3)
C29 H29A 0.9500
C30 C45 1.425(3)
C31 C36 1.388(3)
C31 C32 1.411(5)
C31 H31A 0.9500
C32 C33 1.368(6)
C32 H32A 0.9500
C33 C34 1.354(6)
C33 H33A 0.9500
C34 C35 1.385(3)
C34 H34A 0.9500
C35 C36 1.390(3)
C35 H35A 0.9500
C36 C39 1.524(3)
C37 C38 1.325(3)
C37 C47 1.482(3)
C38 C39 1.507(3)
C39 C40 1.523(3)
C39 H39A 1.0000
C40 C41 1.344(3)
C40 C44 1.417(3)
C42 H42A 0.9800
C42 H42B 0.9800
C42 H42C 0.9800
C43 H43A 0.9800
C43 H43B 0.9800
C43 H43C 0.9800
C44 C45 1.208(3)
C46 C47 1.340(3)
C46 H46A 0.9500
C47 C48 1.494(3)
C49 C54 1.386(3)
C49 C50 1.386(3)
C49 H49A 0.9500
C50 C51 1.380(3)
C50 H50A 0.9500
C51 C52 1.391(3)
C52 C53 1.377(3)
C52 H52A 0.9500
C53 C54 1.398(3)
C53 H53A 0.9500
C54 C86 1.492(2)
C55 C56 1.377(3)
C55 C60 1.401(3)
C55 H55A 0.9500
C56 C57 1.372(4)
C56 H56A 0.9500
C57 C58 1.379(4)
C57 H57A 0.9500
C58 C59 1.379(3)
C58 H58A 0.9500
C59 C60 1.383(3)
C59 H59A 0.9500
C60 C96 1.485(3)
C61 C62 1.381(3)
C61 C66 1.397(3)
C61 H61A 0.9500
C62 C63 1.377(3)
C62 H62A 0.9500
C63 C64 1.379(3)
C63 H63A 0.9500
C64 C65 1.384(3)
C64 H64A 0.9500
C65 C66 1.388(3)
C65 H65A 0.9500
C66 C94 1.462(3)
C67 C68 1.386(3)
C67 C72 1.390(3)
C67 H67A 0.9500
C68 C69 1.378(3)
C68 H68A 0.9500
C69 C70 1.378(3)
C69 H69A 0.9500
C70 C71 1.379(3)
C70 H70A 0.9500
C71 C72 1.389(3)
C71 H71A 0.9500
C72 C89 1.477(2)
C73 C74 1.379(3)
C73 C78 1.392(3)
C73 H73A 0.9500
C74 C75 1.386(3)
C74 H74A 0.9500
C75 C76 1.377(3)
C76 C77 1.381(3)
C76 H76A 0.9500
C77 C78 1.389(3)
C77 H77A 0.9500
C78 C93 1.430(3)
C79 C84 1.368(3)
C79 C80 1.378(3)
C79 C87 1.526(3)
C80 C81 1.383(4)
C80 H80A 0.9500
C81 C82 1.395(5)
C81 H81A 0.9500
C82 C83 1.357(5)
C82 H82A 0.9500
C83 C84 1.378(3)
C83 H83A 0.9500
C84 H84A 0.9500
C85 C86 1.330(3)
C85 C95 1.478(3)
C86 C87 1.507(3)
C87 C88 1.516(2)
C87 H87A 1.0000
C88 C89 1.350(3)
C88 C92 1.424(3)
C90 H90A 0.9800
C90 H90B 0.9800
C90 H90C 0.9800
C91 H91A 0.9800
C91 H91B 0.9800
C91 H91C 0.9800
C92 C93 1.199(3)
C94 C95 1.340(3)
C94 H94A 0.9500
C95 C96 1.498(3)

loop_
_geom_torsion_atom_site_label_1
_geom_torsion_atom_site_label_2
_geom_torsion_atom_site_label_3
_geom_torsion_atom_site_label_4
_geom_torsion
C6 C1 C2 C3 0.0(3)
C42 O4 C3 C2 -4.8(3)
C42 O4 C3 C4 175.2(2)
C1 C2 C3 O4 178.32(17)
C1 C2 C3 C4 -1.7(3)
O4 C3 C4 C5 -177.96(18)
C2 C3 C4 C5 2.1(3)
C3 C4 C5 C6 -0.7(3)
C2 C1 C6 C5 1.3(3)
C2 C1 C6 C38 -176.46(17)
C4 C5 C6 C1 -0.9(3)
C4 C5 C6 C38 176.78(17)
C12 C7 C8 C9 -2.2(4)
C7 C8 C9 C10 0.0(4)
C8 C9 C10 C11 2.1(3)
C9 C10 C11 C12 -2.0(3)
C8 C7 C12 C11 2.2(3)
C8 C7 C12 C48 -179.3(2)
C10 C11 C12 C7 -0.1(3)
C10 C11 C12 C48 -178.52(18)
C18 C13 C14 C15 0.4(3)
C13 C14 C15 C16 1.9(3)
C14 C15 C16 C17 -1.8(4)
C15 C16 C17 C18 -0.6(4)
C14 C13 C18 C17 -2.7(3)
C14 C13 C18 C46 175.6(2)
C16 C17 C18 C13 2.8(3)
C16 C17 C18 C46 -175.6(2)
C24 C19 C20 C21 0.1(3)
C19 C20 C21 C22 -1.0(4)
C20 C21 C22 C23 0.6(4)
C21 C22 C23 C24 0.7(3)
C20 C19 C24 C23 1.2(3)
C20 C19 C24 C41 -177.98(19)
C22 C23 C24 C19 -1.7(3)
C22 C23 C24 C41 177.59(19)
C30 C25 C26 C27 0.9(4)
C43 O3 C27 C28 5.8(4)
C43 O3 C27 C26 -173.9(3)
C25 C26 C27 C28 -0.6(4)
C25 C26 C27 O3 179.0(2)
O3 C27 C28 C29 -179.8(2)
C26 C27 C28 C29 -0.1(4)
C27 C28 C29 C30 0.7(4)
C26 C25 C30 C29 -0.3(3)
C26 C25 C30 C45 179.7(2)
C28 C29 C30 C25 -0.4(3)
C28 C29 C30 C45 179.6(2)
C36 C31 C32 C33 0.3(4)
C31 C32 C33 C34 -1.2(4)
C32 C33 C34 C35 1.2(4)
C33 C34 C35 C36 -0.2(4)
C32 C31 C36 C35 0.7(3)
C32 C31 C36 C39 -178.42(19)
C34 C35 C36 C31 -0.8(3)
C34 C35 C36 C39 178.3(2)
C41 O1 C37 C38 -14.6(2)
C41 O1 C37 C47 167.81(14)
O1 C37 C38 C6 177.95(15)
C47 C37 C38 C6 -4.7(3)
O1 C37 C38 C39 -0.5(3)
C47 C37 C38 C39 176.79(16)
C1 C6 C38 C37 -83.8(2)
C5 C6 C38 C37 98.5(2)
C1 C6 C38 C39 94.7(2)
C5 C6 C38 C39 -82.9(2)
C37 C38 C39 C40 15.6(2)
C6 C38 C39 C40 -162.90(15)
C37 C38 C39 C36 -108.1(2)
C6 C38 C39 C36 73.3(2)
C31 C36 C39 C38 -132.66(19)
C35 C36 C39 C38 48.3(2)
C31 C36 C39 C40 104.5(2)
C35 C36 C39 C40 -74.6(2)
C38 C39 C40 C41 -17.8(2)
C36 C39 C40 C41 106.8(2)
C38 C39 C40 C44 160.21(15)
C36 C39 C40 C44 -75.2(2)
C44 C40 C41 O1 -173.07(16)
C39 C40 C41 O1 4.7(3)
C44 C40 C41 C24 3.7(3)
C39 C40 C41 C24 -178.53(17)
C37 O1 C41 C40 12.2(2)
C37 O1 C41 C24 -164.99(14)
C19 C24 C41 C40 39.5(3)
C23 C24 C41 C40 -139.7(2)
C19 C24 C41 O1 -143.48(18)
C23 C24 C41 O1 37.3(2)
C41 C40 C44 C45 137(2)
C39 C40 C44 C45 -41(2)
C40 C44 C45 C30 -145(2)
C25 C30 C45 C44 177(100)
C29 C30 C45 C44 -3(2)
C13 C18 C46 C47 -18.2(3)
C17 C18 C46 C47 160.1(2)
C18 C46 C47 C37 0.9(3)
C18 C46 C47 C48 -171.05(19)
C38 C37 C47 C46 120.3(2)
O1 C37 C47 C46 -62.1(2)
C38 C37 C47 C48 -67.4(2)
O1 C37 C47 C48 110.16(17)
C7 C12 C48 O2 -34.4(3)
C11 C12 C48 O2 143.97(19)
C7 C12 C48 C47 143.60(19)
C11 C12 C48 C47 -38.0(3)
C46 C47 C48 O2 138.94(19)
C37 C47 C48 O2 -33.8(2)
C46 C47 C48 C12 -39.1(3)
C37 C47 C48 C12 148.11(17)
C54 C49 C50 C51 0.9(3)
C91 O8 C51 C50 -10.2(3)
C91 O8 C51 C52 170.6(2)
C49 C50 C51 O8 179.62(19)
C49 C50 C51 C52 -1.2(3)
O8 C51 C52 C53 -179.95(19)
C50 C51 C52 C53 0.8(3)
C51 C52 C53 C54 -0.1(3)
C50 C49 C54 C53 -0.2(3)
C50 C49 C54 C86 -178.95(18)
C52 C53 C54 C49 -0.2(3)
C52 C53 C54 C86 178.53(18)
C60 C55 C56 C57 0.3(3)
C55 C56 C57 C58 0.4(3)
C56 C57 C58 C59 -0.5(3)
C57 C58 C59 C60 -0.2(3)
C58 C59 C60 C55 0.9(3)
C58 C59 C60 C96 179.20(19)
C56 C55 C60 C59 -1.0(3)
C56 C55 C60 C96 -179.30(19)
C66 C61 C62 C63 0.1(3)
C61 C62 C63 C64 -1.9(3)
C62 C63 C64 C65 1.7(3)
C63 C64 C65 C66 0.2(3)
C64 C65 C66 C61 -1.9(3)
C64 C65 C66 C94 177.8(2)
C62 C61 C66 C65 1.7(3)
C62 C61 C66 C94 -178.0(2)
C72 C67 C68 C69 0.9(3)
C67 C68 C69 C70 0.2(3)
C68 C69 C70 C71 -0.8(3)
C69 C70 C71 C72 0.2(3)
C70 C71 C72 C67 0.9(3)
C70 C71 C72 C89 179.48(18)
C68 C67 C72 C71 -1.5(3)
C68 C67 C72 C89 180.00(18)
C78 C73 C74 C75 -1.4(3)
C90 O7 C75 C76 -1.3(3)
C90 O7 C75 C74 178.4(2)
C73 C74 C75 O7 -177.09(19)
C73 C74 C75 C76 2.6(3)
O7 C75 C76 C77 178.1(2)
C74 C75 C76 C77 -1.6(3)
C75 C76 C77 C78 -0.6(3)
C76 C77 C78 C73 1.7(3)
C76 C77 C78 C93 -179.0(2)
C74 C73 C78 C77 -0.7(3)
C74 C73 C78 C93 -179.93(19)
C84 C79 C80 C81 -0.1(3)
C87 C79 C80 C81 178.6(2)
C79 C80 C81 C82 1.3(4)
C80 C81 C82 C83 -1.8(4)
C81 C82 C83 C84 1.2(5)
C80 C79 C84 C83 -0.5(4)
C87 C79 C84 C83 -179.3(2)
C82 C83 C84 C79 0.0(4)
C89 O5 C85 C86 13.3(2)
C89 O5 C85 C95 -170.53(15)
O5 C85 C86 C54 -179.10(15)
C95 C85 C86 C54 5.2(3)
O5 C85 C86 C87 1.8(3)
C95 C85 C86 C87 -173.84(16)
C49 C54 C86 C85 71.7(2)
C53 C54 C86 C85 -107.0(2)
C49 C54 C86 C87 -109.2(2)
C53 C54 C86 C87 72.1(2)
C85 C86 C87 C88 -16.5(2)
C54 C86 C87 C88 164.48(15)
C85 C86 C87 C79 107.39(19)
C54 C86 C87 C79 -71.7(2)
C84 C79 C87 C86 -53.5(2)
C80 C79 C87 C86 127.7(2)
C84 C79 C87 C88 69.7(2)
C80 C79 C87 C88 -109.1(2)
C86 C87 C88 C89 18.2(2)
C79 C87 C88 C89 -106.1(2)
C86 C87 C88 C92 -161.96(15)
C79 C87 C88 C92 73.8(2)
C92 C88 C89 O5 174.98(16)
C87 C88 C89 O5 -5.2(3)
C92 C88 C89 C72 -3.7(3)
C87 C88 C89 C72 176.12(17)
C85 O5 C89 C88 -11.4(2)
C85 O5 C89 C72 167.49(14)
C71 C72 C89 C88 147.8(2)
C67 C72 C89 C88 -33.7(3)
C71 C72 C89 O5 -31.0(2)
C67 C72 C89 O5 147.49(17)
C89 C88 C92 C93 -152(2)
C87 C88 C92 C93 29(2)
C88 C92 C93 C78 164(2)
C77 C78 C93 C92 -16(3)
C73 C78 C93 C92 164(3)
C65 C66 C94 C95 -169.3(2)
C61 C66 C94 C95 10.4(3)
C66 C94 C95 C85 3.1(3)
C66 C94 C95 C96 174.6(2)
C86 C85 C95 C94 -121.2(2)
O5 C85 C95 C94 62.7(2)
C86 C85 C95 C96 67.0(2)
O5 C85 C95 C96 -109.13(18)
C59 C60 C96 O6 -146.7(2)
C55 C60 C96 O6 31.6(3)
C59 C60 C96 C95 35.4(3)
C55 C60 C96 C95 -146.36(18)
C94 C95 C96 O6 -143.1(2)
C85 C95 C96 O6 29.4(3)
C94 C95 C96 C60 34.9(3)
C85 C95 C96 C60 -152.66(18)
